data_7219851
loop_
_publ_author_name
'Calahorro, Antonio J.'
'San Sebasti\'an, Eider'
'Salinas-Castillo, Alfonso'
'Seco, Jose M.'
'Mendicute-Fierro, Claudio'
'Fern\'andez, Bel\'en'
'Rodr\'iguez-Di\'eguez, Antonio'

_publ_section_title
;
 Effect of \p--\p stacking interactions on the emission properties of
 cadmium metal--organic frameworks based on
 1,4-bis(4-pyridyl)-2,3-diaza-1,3-butadiene
;
_journal_issue 19
_journal_name_full CrystEngComm
_journal_page_first 3659
_journal_paper_doi 10.1039/C5CE00010F
_journal_volume 17
_journal_year 2015
_chemical_formula_sum 'C19 H20 Cd N4 O4'
_chemical_formula_weight 480.79
_chemical_name_systematic
;
 ?
;
_space_group_IT_number 14
_symmetry_cell_setting monoclinic
_symmetry_space_group_name_Hall '-P 2ybc'
_symmetry_space_group_name_H-M 'P 1 21/c 1'
_atom_sites_solution_hydrogens geom
_atom_sites_solution_primary direct
_atom_sites_solution_secondary difmap
_audit_creation_method SHELXL-97
_audit_update_record
;
2014-11-02 deposited with the CCDC.
2015-03-10 downloaded from the CCDC.
;
_cell_angle_alpha 90.00
_cell_angle_beta 109.3510(10)
_cell_angle_gamma 90.00
_cell_formula_units_Z 4
_cell_length_a 10.8281(3)
_cell_length_b 11.4808(4)
_cell_length_c 15.8705(4)
_cell_measurement_reflns_used 12591
_cell_measurement_temperature 100(2)
_cell_measurement_theta_max 30.51
_cell_measurement_theta_min 2.68
_cell_volume 1861.49(10)
_computing_cell_refinement 'Bruker Apex II'
_computing_data_collection 'Bruker ApexII'
_computing_data_reduction 'Bruker Apex II'
_computing_molecular_graphics 'Bruker SHELXTL'
_computing_publication_material 'SHELXL-97 (Sheldrick, 1997)'
_computing_structure_refinement 'SHELXL-97 (Sheldrick, 1997)'
_computing_structure_solution 'SHELXL-97 (Sheldrick, 1990)'
_diffrn_ambient_temperature 100(2)
_diffrn_measured_fraction_theta_full 0.997
_diffrn_measured_fraction_theta_max 0.997
_diffrn_measurement_device_type 'Bruker D8 Venture'
_diffrn_measurement_method 'Phi and Omega Scans'
_diffrn_radiation_monochromator graphite
_diffrn_radiation_source 'fine-focus sealed tube'
_diffrn_radiation_type MoK\a
_diffrn_radiation_wavelength 0.71069
_diffrn_reflns_av_R_equivalents 0.0471
_diffrn_reflns_av_sigmaI/netI 0.0386
_diffrn_reflns_limit_h_max 14
_diffrn_reflns_limit_h_min -15
_diffrn_reflns_limit_k_max 15
_diffrn_reflns_limit_k_min -16
_diffrn_reflns_limit_l_max 22
_diffrn_reflns_limit_l_min -21
_diffrn_reflns_number 25826
_diffrn_reflns_theta_full 30.56
_diffrn_reflns_theta_max 30.56
_diffrn_reflns_theta_min 2.67
_exptl_absorpt_coefficient_mu 1.208
_exptl_absorpt_correction_T_max 0.746
_exptl_absorpt_correction_T_min 0.672
_exptl_absorpt_correction_type empirical
_exptl_absorpt_process_details 'Bruker SADABS (Bruker, 1999)'
_exptl_crystal_colour yellow
_exptl_crystal_density_diffrn 1.716
_exptl_crystal_density_method 'not measured'
_exptl_crystal_description prismatic
_exptl_crystal_F_000 968
_exptl_crystal_size_max 0.22
_exptl_crystal_size_mid 0.20
_exptl_crystal_size_min 0.18
_refine_diff_density_max 0.818
_refine_diff_density_min -0.397
_refine_diff_density_rms 0.102
_refine_ls_extinction_method none
_refine_ls_goodness_of_fit_ref 1.042
_refine_ls_hydrogen_treatment constr
_refine_ls_matrix_type full
_refine_ls_number_parameters 253
_refine_ls_number_reflns 5697
_refine_ls_number_restraints 0
_refine_ls_restrained_S_all 1.042
_refine_ls_R_factor_all 0.0368
_refine_ls_R_factor_gt 0.0263
_refine_ls_shift/su_max 0.001
_refine_ls_shift/su_mean 0.000
_refine_ls_structure_factor_coef Fsqd
_refine_ls_weighting_details 'calc w=1/[\s^2^(Fo^2^)+(0.0248P)^2^+0.6812P] where P=(Fo^2^+2Fc^2^)/3'
_refine_ls_weighting_scheme calc
_refine_ls_wR_factor_gt 0.0566
_refine_ls_wR_factor_ref 0.0597
_reflns_number_gt 4814
_reflns_number_total 5697
_reflns_threshold_expression >2sigma(I)
_cod_data_source_file c5ce00010f2.cif
_cod_data_source_block mo_ac2101_0m
_cod_depositor_comments
;
The following automatic conversions were performed:

'_symmetry_cell_setting' value 'Monoclinic' changed to 'monoclinic'
according to
/usr/data/users/saulius/crontab/automatic-downloads/rss-feeds/RSC/lib/dictionaries/cif_core.dic
dictionary named 'cif_core.dic' version 2.4.2 from 2011-04-26.

'_exptl_absorpt_correction_type' value 'Empirical' changed to
'empirical' according to
/usr/data/users/saulius/crontab/automatic-downloads/rss-feeds/RSC/lib/dictionaries/cif_core.dic
dictionary named 'cif_core.dic' version 2.4.2 from 2011-04-26.

Automatic conversion script
Id: cif_fix_values 3105 2015-03-04 15:46:00Z robertas 

 Adding full bibliography for 7219850--7219856.cif.
;
_cod_original_sg_symbol_H-M P21/c
_cod_database_code 7219851

loop_
_symmetry_equiv_pos_as_xyz
'x, y, z'
'-x, y+1/2, -z+1/2'
'-x, -y, -z'
'x, -y-1/2, z-1/2'

loop_
_atom_site_label
_atom_site_type_symbol
_atom_site_fract_x
_atom_site_fract_y
_atom_site_fract_z
_atom_site_U_iso_or_equiv
_atom_site_adp_type
_atom_site_occupancy
_atom_site_symmetry_multiplicity
_atom_site_calc_flag
_atom_site_refinement_flags
Cd1 Cd -0.002765(11) 0.159198(11) 0.460895(7) 0.01077(4) Uani 1 1 d .
C1A C 0.25838(18) 0.17952(16) 0.64120(11) 0.0165(4) Uani 1 1 d .
H1A H 0.3051 0.1747 0.6016 0.020 Uiso 1 1 calc R
C1B C -0.19409(16) -0.01430(15) 0.55678(10) 0.0125(3) Uani 1 1 d .
C2A C 0.32617(18) 0.17513(16) 0.73189(12) 0.0170(4) Uani 1 1 d .
H2A H 0.4168 0.1675 0.7527 0.020 Uiso 1 1 calc R
C2B C -0.30357(17) 0.06243(17) 0.56415(11) 0.0177(4) Uani 1 1 d .
H2B1 H -0.3774 0.0559 0.5093 0.021 Uiso 1 1 calc R
H2B2 H -0.2742 0.1428 0.5697 0.021 Uiso 1 1 calc R
C3A C 0.25666(18) 0.18231(15) 0.79181(11) 0.0138(3) Uani 1 1 d .
C3B C -0.35015(17) 0.03348(18) 0.64278(12) 0.0195(4) Uani 1 1 d .
H3B1 H -0.4228 0.0841 0.6408 0.023 Uiso 1 1 calc R
H3B2 H -0.3817 -0.0462 0.6368 0.023 Uiso 1 1 calc R
C4A C 0.12163(17) 0.19520(17) 0.75748(11) 0.0155(3) Uani 1 1 d .
H4A H 0.0724 0.2012 0.7955 0.019 Uiso 1 1 calc R
C4B C -0.24224(17) 0.04757(17) 0.73304(11) 0.0177(4) Uani 1 1 d .
H4B1 H -0.1685 -0.0008 0.7338 0.021 Uiso 1 1 calc R
H4B2 H -0.2129 0.1279 0.7395 0.021 Uiso 1 1 calc R
C5A C 0.06144(18) 0.19900(17) 0.66557(11) 0.0155(3) Uani 1 1 d .
H5A H -0.0290 0.2078 0.6429 0.019 Uiso 1 1 calc R
C5B C -0.28430(18) 0.01524(17) 0.81280(11) 0.0184(4) Uani 1 1 d .
H5B1 H -0.3305 -0.0585 0.8007 0.022 Uiso 1 1 calc R
H5B2 H -0.3448 0.0738 0.8198 0.022 Uiso 1 1 calc R
C6A C 0.32027(18) 0.17493(15) 0.88916(11) 0.0150(3) Uani 1 1 d .
H6A H 0.2700 0.1755 0.9267 0.018 Uiso 1 1 calc R
C6B C -0.16891(18) 0.00503(16) 0.90104(11) 0.0179(4) Uani 1 1 d .
H6B1 H -0.2008 -0.0236 0.9475 0.021 Uiso 1 1 calc R
H6B2 H -0.1061 -0.0508 0.8937 0.021 Uiso 1 1 calc R
C7A C 0.61038(18) 0.13262(16) 1.04456(11) 0.0158(3) Uani 1 1 d .
H7A H 0.6525 0.1178 1.0032 0.019 Uiso 1 1 calc R
C7B C -0.10175(17) 0.12132(16) 0.92926(10) 0.0139(3) Uani 1 1 d .
C8A C -0.28359(18) 0.14122(16) 0.29613(11) 0.0161(4) Uani 1 1 d .
H8A H -0.3185 0.1560 0.3413 0.019 Uiso 1 1 calc R
C9A C -0.36640(17) 0.14388(16) 0.20841(12) 0.0163(3) Uani 1 1 d .
H9A H -0.4552 0.1592 0.1953 0.020 Uiso 1 1 calc R
C10A C -0.31486(17) 0.12331(16) 0.13991(11) 0.0131(3) Uani 1 1 d .
C11A C -0.18226(17) 0.09648(17) 0.16404(11) 0.0164(3) Uani 1 1 d .
H11A H -0.1447 0.0799 0.1205 0.020 Uiso 1 1 calc R
C12A C -0.10703(17) 0.09479(16) 0.25350(11) 0.0160(3) Uani 1 1 d .
H12A H -0.0187 0.0764 0.2686 0.019 Uiso 1 1 calc R
N1A N 0.12761(14) 0.19053(13) 0.60809(9) 0.0132(3) Uani 1 1 d .
N2A N 0.44465(16) 0.16773(15) 0.92194(10) 0.0197(3) Uani 1 1 d .
N3A N 0.48928(15) 0.16036(15) 1.01620(10) 0.0190(3) Uani 1 1 d .
N4A N -0.15439(14) 0.11817(14) 0.31910(9) 0.0139(3) Uani 1 1 d .
O1B O -0.11459(13) 0.02617(12) 0.52148(8) 0.0200(3) Uani 1 1 d .
O2B O -0.18372(13) -0.11732(12) 0.58453(8) 0.0176(3) Uani 1 1 d .
O3B O -0.00074(13) 0.14555(11) 0.90998(8) 0.0171(3) Uani 1 1 d .
O4B O -0.15192(12) 0.19316(11) 0.96917(8) 0.0163(2) Uani 1 1 d .

loop_
_atom_site_aniso_label
_atom_site_aniso_U_11
_atom_site_aniso_U_22
_atom_site_aniso_U_33
_atom_site_aniso_U_23
_atom_site_aniso_U_13
_atom_site_aniso_U_12
Cd1 0.01149(6) 0.01283(7) 0.00626(6) 0.00029(4) 0.00061(4) 0.00062(5)
C1A 0.0158(8) 0.0216(10) 0.0110(7) -0.0006(7) 0.0030(7) -0.0005(7)
C1B 0.0133(8) 0.0151(8) 0.0060(6) -0.0020(6) -0.0011(6) -0.0014(6)
C2A 0.0126(8) 0.0209(10) 0.0141(8) -0.0008(7) -0.0002(7) 0.0006(7)
C2B 0.0164(9) 0.0196(9) 0.0147(8) -0.0004(7) 0.0020(7) 0.0043(7)
C3A 0.0180(8) 0.0114(8) 0.0085(7) 0.0009(6) -0.0003(6) 0.0010(6)
C3B 0.0137(8) 0.0273(10) 0.0164(8) -0.0051(7) 0.0037(7) 0.0024(7)
C4A 0.0169(8) 0.0193(9) 0.0094(7) -0.0012(6) 0.0033(6) 0.0026(7)
C4B 0.0144(8) 0.0225(10) 0.0155(8) -0.0034(7) 0.0042(7) 0.0002(7)
C5A 0.0155(8) 0.0179(9) 0.0114(7) -0.0008(7) 0.0022(7) 0.0030(7)
C5B 0.0181(9) 0.0196(9) 0.0186(8) -0.0053(7) 0.0073(7) -0.0041(7)
C6A 0.0187(8) 0.0145(9) 0.0099(7) -0.0005(6) 0.0023(6) 0.0020(7)
C6B 0.0233(9) 0.0144(9) 0.0163(8) 0.0001(7) 0.0071(7) -0.0016(7)
C7A 0.0170(8) 0.0184(9) 0.0094(7) -0.0002(6) 0.0007(6) -0.0023(7)
C7B 0.0164(8) 0.0157(8) 0.0070(7) 0.0025(6) 0.0005(6) -0.0002(7)
C8A 0.0153(8) 0.0219(10) 0.0110(7) -0.0004(7) 0.0042(7) -0.0014(7)
C9A 0.0112(8) 0.0208(10) 0.0141(8) 0.0000(7) 0.0003(6) -0.0003(7)
C10A 0.0150(8) 0.0122(8) 0.0093(7) 0.0005(6) 0.0002(6) -0.0031(6)
C11A 0.0162(8) 0.0208(10) 0.0111(7) -0.0007(7) 0.0031(7) -0.0003(7)
C12A 0.0132(8) 0.0192(9) 0.0130(7) -0.0011(7) 0.0010(6) 0.0010(7)
N1A 0.0154(7) 0.0130(7) 0.0083(6) -0.0002(5) 0.0002(5) 0.0012(6)
N2A 0.0180(8) 0.0292(9) 0.0078(6) 0.0005(6) -0.0011(6) 0.0010(7)
N3A 0.0178(8) 0.0272(9) 0.0078(6) 0.0007(6) -0.0013(6) 0.0006(6)
N4A 0.0143(7) 0.0146(7) 0.0092(6) 0.0011(5) -0.0008(5) -0.0002(6)
O1B 0.0244(7) 0.0159(6) 0.0234(6) 0.0007(5) 0.0131(6) -0.0024(5)
O2B 0.0214(7) 0.0159(6) 0.0174(6) 0.0028(5) 0.0089(5) 0.0019(5)
O3B 0.0175(6) 0.0187(7) 0.0163(6) -0.0014(5) 0.0073(5) -0.0011(5)
O4B 0.0184(6) 0.0163(6) 0.0156(6) -0.0026(5) 0.0075(5) -0.0026(5)

loop_
_atom_type_symbol
_atom_type_description
_atom_type_scat_dispersion_real
_atom_type_scat_dispersion_imag
_atom_type_scat_source
C C 0.0033 0.0016 'International Tables Vol C Tables 4.2.6.8 and 6.1.1.4'
H H 0.0000 0.0000 'International Tables Vol C Tables 4.2.6.8 and 6.1.1.4'
N N 0.0061 0.0033 'International Tables Vol C Tables 4.2.6.8 and 6.1.1.4'
O O 0.0106 0.0060 'International Tables Vol C Tables 4.2.6.8 and 6.1.1.4'
Cd Cd -0.8075 1.2024 'International Tables Vol C Tables 4.2.6.8 and 6.1.1.4'

loop_
_geom_angle_atom_site_label_1
_geom_angle_atom_site_label_2
_geom_angle_atom_site_label_3
_geom_angle
_geom_angle_site_symmetry_1
_geom_angle_site_symmetry_3
N1A Cd1 O1B 85.00(5) . .
N1A Cd1 N4A 172.86(5) . .
O1B Cd1 N4A 88.30(5) . .
N1A Cd1 O4B 91.82(5) . 4_565
O1B Cd1 O4B 89.38(4) . 4_565
N4A Cd1 O4B 85.64(5) . 4_565
N1A Cd1 O3B 97.15(5) . 4_565
O1B Cd1 O3B 144.61(4) . 4_565
N4A Cd1 O3B 86.90(5) . 4_565
O4B Cd1 O3B 55.30(4) 4_565 4_565
N1A Cd1 O2B 92.38(5) . 3_556
O1B Cd1 O2B 126.25(5) . 3_556
N4A Cd1 O2B 93.57(5) . 3_556
O4B Cd1 O2B 144.35(4) 4_565 3_556
O3B Cd1 O2B 89.05(4) 4_565 3_556
N1A Cd1 O1B 84.27(5) . 3_556
O1B Cd1 O1B 72.88(5) . 3_556
N4A Cd1 O1B 96.12(5) . 3_556
O4B Cd1 O1B 162.08(4) 4_565 3_556
O3B Cd1 O1B 142.50(4) 4_565 3_556
O2B Cd1 O1B 53.49(4) 3_556 3_556
N1A Cd1 C7B 96.50(5) . 4_565
O1B Cd1 C7B 117.00(5) . 4_565
N4A Cd1 C7B 84.34(5) . 4_565
O4B Cd1 C7B 27.76(5) 4_565 4_565
O3B Cd1 C7B 27.61(5) 4_565 4_565
O2B Cd1 C7B 116.63(5) 3_556 4_565
O1B Cd1 C7B 170.12(5) 3_556 4_565
N1A C1A C2A 122.53(16) . .
O2B C1B O1B 120.57(16) . .
O2B C1B C2B 120.23(15) . .
O1B C1B C2B 119.20(16) . .
C1A C2A C3A 119.10(17) . .
C1B C2B C3B 114.55(15) . .
C4A C3A C2A 118.29(15) . .
C4A C3A C6A 118.94(16) . .
C2A C3A C6A 122.76(16) . .
C4B C3B C2B 112.67(15) . .
C5A C4A C3A 118.85(16) . .
C5B C4B C3B 113.96(15) . .
N1A C5A C4A 122.94(16) . .
C4B C5B C6B 113.40(15) . .
N2A C6A C3A 119.72(16) . .
C7B C6B C5B 111.51(15) . .
N3A C7A C10A 122.24(16) . 1_656
O3B C7B O4B 121.88(17) . .
O3B C7B C6B 119.52(16) . .
O4B C7B C6B 118.56(16) . .
O3B C7B Cd1 61.30(9) . 4_566
O4B C7B Cd1 60.82(9) . 4_566
C6B C7B Cd1 172.88(12) . 4_566
N4A C8A C9A 122.96(16) . .
C8A C9A C10A 119.10(16) . .
C11A C10A C9A 117.70(15) . .
C11A C10A C7A 117.83(15) . 1_454
C9A C10A C7A 124.42(16) . 1_454
C12A C11A C10A 119.23(16) . .
N4A C12A C11A 123.46(16) . .
C5A N1A C1A 118.27(15) . .
C5A N1A Cd1 114.39(11) . .
C1A N1A Cd1 126.13(11) . .
C6A N2A N3A 112.33(15) . .
C7A N3A N2A 109.79(14) . .
C12A N4A C8A 117.49(15) . .
C12A N4A Cd1 117.45(11) . .
C8A N4A Cd1 123.47(11) . .
C1B O1B Cd1 160.67(12) . .
C1B O1B Cd1 91.94(11) . 3_556
Cd1 O1B Cd1 107.12(5) . 3_556
C1B O2B Cd1 93.99(10) . 3_556
C7B O3B Cd1 91.09(11) . 4_566
C7B O4B Cd1 91.42(11) . 4_566

loop_
_geom_bond_atom_site_label_1
_geom_bond_atom_site_label_2
_geom_bond_distance
_geom_bond_site_symmetry_2
Cd1 N1A 2.3225(14) .
Cd1 O1B 2.3441(13) .
Cd1 N4A 2.3523(14) .
Cd1 O4B 2.3747(13) 4_565
Cd1 O3B 2.3854(13) 4_565
Cd1 O2B 2.4069(12) 3_556
Cd1 O1B 2.4467(14) 3_556
Cd1 C7B 2.7191(18) 4_565
C1A N1A 1.343(2) .
C1A C2A 1.383(2) .
C1B O2B 1.254(2) .
C1B O1B 1.261(2) .
C1B C2B 1.512(2) .
C2A C3A 1.397(2) .
C2B C3B 1.529(2) .
C3A C4A 1.389(3) .
C3A C6A 1.471(2) .
C3B C4B 1.528(2) .
C4A C5A 1.387(2) .
C4B C5B 1.526(2) .
C5A N1A 1.337(2) .
C5B C6B 1.542(3) .
C6A N2A 1.276(2) .
C6B C7B 1.515(3) .
C7A N3A 1.278(2) .
C7A C10A 1.465(2) 1_656
C7B O3B 1.261(2) .
C7B O4B 1.267(2) .
C7B Cd1 2.7191(18) 4_566
C8A N4A 1.350(2) .
C8A C9A 1.384(2) .
C9A C10A 1.397(2) .
C10A C11A 1.392(2) .
C10A C7A 1.465(2) 1_454
C11A C12A 1.383(2) .
C12A N4A 1.331(2) .
N2A N3A 1.414(2) .
O1B Cd1 2.4467(14) 3_556
O2B Cd1 2.4069(12) 3_556
O3B Cd1 2.3854(13) 4_566
O4B Cd1 2.3747(13) 4_566
